data_4003579
loop_
_publ_author_name
'Darby, James P.'
'Arhangelskis, Mihails'
'Katsenis, Athanassios D.'
'Marrett, Joseph M.'
'Fri\<s\<ci\'c, Tomislav'
'Morris, Andrew J.'

_publ_section_title
;
 Ab Initio Prediction of Metal-Organic Framework Structures
;
_journal_name_full 'Chemistry of Materials'
_journal_paper_doi 10.1021/acs.chemmater.0c01737
_journal_year 2020
_chemical_formula_moiety 'C4 H4 N6 Zn'
_chemical_formula_structural 'Zn (C2 H2 N3)2'
_chemical_formula_sum 'C4 H4 N6 Zn'
_chemical_formula_weight 201.50
_chemical_name_common catena-(bis(m2-1,2,4-triazolato)-zinc)
_space_group_crystal_system orthorhombic
_space_group_IT_number 61
_space_group_name_Hall '-P 2ac 2ab'
_space_group_name_H-M_alt 'P b c a'
_cell_angle_alpha 90
_cell_angle_beta 90
_cell_angle_gamma 90
_cell_formula_units_Z 8
_cell_length_a 9.9588(3)
_cell_length_b 9.7770(3)
_cell_length_c 14.1456(4)
_cell_measurement_reflns_used 20
_cell_measurement_temperature 293
_cell_measurement_theta_max 70
_cell_measurement_theta_min 3
_cell_volume 1377.32(7)
_computing_cell_refinement 'TOPAS Academic v. 6'
_computing_data_collection 'Bruker DIFFRAC.SUITE'
_computing_structure_refinement 'TOPAS Academic v. 6'
_computing_structure_solution 'TOPAS Academic v. 6'
_diffrn_ambient_temperature 293
_diffrn_detector 'Position Sensitive Detector'
_diffrn_detector_type LYNXEYE
_diffrn_measurement_device_type 'Bruker D2 PHASER'
_diffrn_radiation_monochromator none
_diffrn_radiation_type 'Cu K\a'
_diffrn_radiation_wavelength 1.5418
_diffrn_source 'sealed X-ray tube'
_diffrn_source_current 30
_diffrn_source_target Cu
_diffrn_source_voltage 40
_exptl_crystal_density_diffrn 1.9437(1)
_exptl_crystal_density_method 'not measured'
_exptl_crystal_F_000 800
_pd_char_colour white
_pd_instr_location ' ?'
_pd_meas_2theta_range_inc 0.0103
_pd_meas_2theta_range_max 70.002
_pd_meas_2theta_range_min 3.001
_pd_meas_number_of_points 6530
_pd_meas_scan_method cont
_pd_prep_temperature 293
_pd_proc_2theta_range_inc 0.0103
_pd_proc_2theta_range_max 70
_pd_proc_2theta_range_min 10
_pd_proc_ls_background_function 'Chebyshev polynomial'
_pd_proc_ls_profile_function pseudo-Voigt
_pd_proc_ls_prof_R_factor 0.051
_pd_proc_ls_prof_wR_expected 0.024
_pd_proc_ls_prof_wR_factor 0.067
_pd_proc_wavelength 1.5418
_pd_spec_mounting ' 'borosilicate capillary''
_pd_spec_mount_mode resflection
_pd_spec_shape flat_sheet
_refine_ls_goodness_of_fit_all 2.807
_refine_ls_hydrogen_treatment mixed
_refine_ls_matrix_type full
_refine_ls_number_constraints 36
_refine_ls_number_parameters 35
_refine_ls_number_restraints 4
_refine_ls_R_I_factor 0.032
_refine_ls_weighting_scheme calc
_cod_data_source_file cm0c01737_si_002.cif
_cod_data_source_block Zn_trz2
_cod_original_cell_volume 1377.33(7)
_cod_database_code 4003579

loop_
_symmetry_equiv_pos_as_xyz
'x, y, z '
'-x, y+1/2, -z+1/2 '
'-x+1/2, -y, z+1/2 '
'-x+1/2, y+1/2, z '
'x, -y+1/2, z+1/2 '
'-x, -y, -z '
'x+1/2, -y+1/2, -z '
'x+1/2, y, -z+1/2 '

loop_
_atom_site_label
_atom_site_type_symbol
_atom_site_symmetry_multiplicity
_atom_site_fract_x
_atom_site_fract_y
_atom_site_fract_z
_atom_site_occupancy
_atom_site_B_iso_or_equiv
H1a H 8 0.2693(13) 0.6340(5) -0.0440(6) 1 4.23(9)
H2a H 8 0.248(3) 0.9408(12) 0.1355(10) 1 4.23(9)
C2a C 8 0.2260(19) 0.8777(9) 0.0868(8) 1 4.23(9)
C1a C 8 0.2399(11) 0.7127(4) -0.0105(5) 1 4.23(9)
N1a N 8 0.3095(14) 0.7749(9) 0.0588(7) 1 4.23(9)
N2a N 8 0.1221(12) 0.7750(10) -0.0241(8) 1 4.23(9)
N3a N 8 0.1122(17) 0.8813(12) 0.0389(11) 1 4.23(9)
Zn1 Zn 8 0.48520(16) 0.77351(16) 0.12306(16) 1 2.40(5)
H1b H 8 0.3969(6) 0.9591(12) 0.2920(7) 1 4.23(9)
H2b H 8 0.6814(16) 1.2140(19) 0.2149(15) 1 4.23(9)
C2b C 8 0.6223(11) 1.1377(16) 0.2164(11) 1 4.23(9)
C1b C 8 0.4682(4) 1.0009(10) 0.2581(6) 1 4.23(9)
N1b N 8 0.5270(9) 0.9490(13) 0.1812(7) 1 4.23(9)
N2b N 8 0.5247(10) 1.1207(11) 0.2829(9) 1 4.23(9)
N3b N 8 0.6274(11) 1.0369(18) 0.1540(10) 1 4.23(9)

loop_
_geom_angle_atom_site_label_1
_geom_angle_atom_site_label_2
_geom_angle_atom_site_label_3
_geom_angle
_geom_angle_site_symmetry_1
_geom_angle_site_symmetry_3
_geom_angle_publ_flag
N1a Zn1 N1b 112.2(4) . . ?
N1a Zn1 N2b 105.5(4) . 2_645 ?
N1a Zn1 N2a 106.4(5) . 7_565 ?
N1b Zn1 N2b 112.8(5) . 2_645 ?
N1b Zn1 N2a 110.9(4) . 7_565 ?
N2a Zn1 N2b 108.7(4) 7_565 2_645 ?
Zn1 N1a C1a 142.2(9) . . ?
Zn1 N1a C2a 114.4(9) . . ?
C1a N1a C2a 103.3(11) . . ?
Zn1 N1b N3b 126.1(9) . . ?
Zn1 N1b C1b 125.8(8) . . ?
N3b N1b C1b 108.0(11) . . ?
N3a N2a C1a 108.4(11) . . ?
Zn1 N2a N3a 125.6(10) 7_465 . ?
Zn1 N2a C1a 126.0(7) 7_465 . ?
C1b N2b C2b 103.0(11) . . ?
Zn1 N2b C1b 143.3(8) 2_655 . ?
Zn1 N2b C2b 113.7(9) 2_655 . ?
N2a N3a C2a 104.6(12) . . ?
N1b N3b C2b 104.5(11) . . ?
N1a C1a N2a 110.6(8) . . ?
N1b C1b N2b 111.1(8) . . ?
N1a C2a N3a 113.2(11) . . ?
N2b C2b N3b 113.4(12) . . ?
N1a C1a H1a 124.8(13) . . ?
N2a C1a H1a 124.6(12) . . ?
N1b C1b H1b 125.2(12) . . ?
N2b C1b H1b 123.8(11) . . ?
N1a C2a H2a 123(2) . . ?
N3a C2a H2a 124(2) . . ?
N2b C2b H2b 123.6(19) . . ?
N3b C2b H2b 123.1(18) . . ?

loop_
_geom_bond_atom_site_label_1
_geom_bond_atom_site_label_2
_geom_bond_distance
_geom_bond_site_symmetry_2
_geom_bond_publ_flag
Zn1 N1a 1.972(13) . ?
Zn1 N1b 1.948(12) . ?
Zn1 N2b 2.003(12) 2_645 ?
Zn1 N2a 2.011(12) 7_565 ?
N1a C1a 1.346(13) . ?
N1a C2a 1.363(18) . ?
N1b N3b 1.373(18) . ?
N1b C1b 1.336(13) . ?
N2a N3a 1.373(17) . ?
N2a C1a 1.336(15) . ?
N2b C1b 1.346(14) . ?
N2b C2b 1.363(18) . ?
N3a C2a 1.32(2) . ?
N3b C2b 1.32(2) . ?
C1a H1a 0.950(9) . ?
C1b H1b 0.949(11) . ?
C2a H2a 0.950(18) . ?
C2b H2b 0.95(2) . ?
